data_4116133
loop_
_publ_author_name
'Luciano Antolini'
'Emilio Tedesco'
'Giovanna Barbarella'
'Laura Favaretto'
'Giovanna Sotgiu'
'Massimo Zambianchi'
'Daniele Casarini'
'Giuseppe Gigli'
'Roberto Cingolani'

_publ_section_title
;
 Molecular Packing and Photoluminescence Efficiency in Odd-Membered
 Oligothiophene S,S-Dioxides
;
_journal_name_full 'Journal of the American Chemical Society'
_journal_page_first 9006
_journal_page_last 9013
_journal_paper_doi 10.1021/ja000834h
_journal_volume 122
_journal_year 2000
_chemical_compound_source synthesis
_chemical_formula_moiety 'C40 H40 O2 S7'
_chemical_formula_sum 'C40 H40 O2 S7'
_chemical_formula_weight 777.14
_chemical_melting_point 423
_chemical_name_systematic
; 
 3''',4'''-Bis(n-hexyl)-2,2':5',2'':5'',2''':5''',2'''':5'''',2''''':
 5''''',2''''''-heptathiophene 1''',1'''-dioxide
;
_space_group_IT_number 2
_symmetry_cell_setting triclinic
_symmetry_space_group_name_Hall '-P 1'
_symmetry_space_group_name_H-M 'P -1'
_atom_sites_solution_hydrogens geom
_atom_sites_solution_primary direct
_atom_sites_solution_secondary difmap
_audit_creation_method SHELXL
_cell_angle_alpha 96.67(2)
_cell_angle_beta 109.20(2)
_cell_angle_gamma 107.43(2)
_cell_formula_units_Z 2
_cell_length_a 10.614(2)
_cell_length_b 13.133(2)
_cell_length_c 15.427(2)
_cell_measurement_reflns_used 33
_cell_measurement_temperature 200(1)
_cell_measurement_theta_max 17
_cell_measurement_theta_min 5
_cell_volume 1881.8(7)
_computing_cell_refinement 'Siemens XSCANS'
_computing_data_collection 'Siemens XSCANS'
_computing_data_reduction 'Siemens XSCANS'
_computing_molecular_graphics 'ORTEP (Johnson, 1965)'
_computing_structure_refinement 'SHELXL-93 (Sheldrick, 1993)'
_computing_structure_solution 'SHELXS-86 (Sheldrick, 1990)'
_diffrn_ambient_temperature 200(1)
_diffrn_measurement_device 'Siemens P4RA-M18X diffractometer'
_diffrn_measurement_method 'theta-two(theta) scan'
_diffrn_radiation_monochromator graphite
_diffrn_radiation_source 'rotating anode : 52 KV, 130 mA'
_diffrn_radiation_type MoK\a
_diffrn_radiation_wavelength 0.71069
_diffrn_reflns_av_R_equivalents 0.0246
_diffrn_reflns_av_sigmaI/netI 0.0453
_diffrn_reflns_limit_h_max 12
_diffrn_reflns_limit_h_min -1
_diffrn_reflns_limit_k_max 14
_diffrn_reflns_limit_k_min -15
_diffrn_reflns_limit_l_max 17
_diffrn_reflns_limit_l_min -18
_diffrn_reflns_number 7687
_diffrn_reflns_theta_max 24.99
_diffrn_reflns_theta_min 1.93
_diffrn_standards_decay_% 1.4
_diffrn_standards_interval_count 100
_diffrn_standards_number 3
_exptl_absorpt_coefficient_mu 0.454
_exptl_absorpt_correction_type 'deemed unnecessary'
_exptl_crystal_colour 'deep red'
_exptl_crystal_density_diffrn 1.372
_exptl_crystal_description 'transparent prisms'
_exptl_crystal_F_000 816
_exptl_crystal_size_max 0.30
_exptl_crystal_size_mid 0.25
_exptl_crystal_size_min 0.20
_refine_diff_density_max 1.507
_refine_diff_density_min -1.179
_refine_diff_density_rms 0.101
_refine_ls_extinction_method none
_refine_ls_goodness_of_fit_all 1.118
_refine_ls_goodness_of_fit_obs 1.189
_refine_ls_hydrogen_treatment none
_refine_ls_matrix_type full
_refine_ls_number_parameters 454
_refine_ls_number_reflns 6529
_refine_ls_number_restraints 10
_refine_ls_restrained_S_all 1.118
_refine_ls_restrained_S_obs 1.188
_refine_ls_R_factor_all 0.0970
_refine_ls_R_factor_obs 0.0792
_refine_ls_shift/esd_max -0.007
_refine_ls_shift/esd_mean 0.000
_refine_ls_structure_factor_coef Fsqd
_refine_ls_weighting_details 'w=1/[\s^2^(Fo^2^)+(0.1257P)^2^+1.8893P] where P=(Fo^2^+2Fc^2^)/3'
_refine_ls_weighting_scheme calc
_refine_ls_wR_factor_all 0.2293
_refine_ls_wR_factor_obs 0.2125
_reflns_number_observed 5033
_reflns_number_total 6529
_reflns_observed_criterion >2sigma(I)
_cod_data_source_file ja000834h_3.cif
_cod_data_source_block sxt7
_cod_depositor_comments
;
The following automatic conversions were performed:

'_refine_ls_weighting_scheme' value 'calc
w=1/[\s^2^(Fo^2^)+(0.1257P)^2^+1.8893P] where P=(Fo^2^+2Fc^2^)/3' was
changed to 'calc'. New tag '_refine_ls_weighting_details' was
created. The value of the new tag was set to
'w=1/[\s^2^(Fo^2^)+(0.1257P)^2^+1.8893P] where P=(Fo^2^+2Fc^2^)/3'.

Automatic conversion script
Id: cif_fix_values 3143 2015-03-26 13:38:13Z robertas 
;
_cod_original_cell_volume 1881.6(5)
_cod_database_code 4116133

loop_
_symmetry_equiv_pos_as_xyz
'x, y, z'
'-x, -y, -z'

loop_
_atom_site_aniso_label
_atom_site_aniso_U_11
_atom_site_aniso_U_22
_atom_site_aniso_U_33
_atom_site_aniso_U_23
_atom_site_aniso_U_13
_atom_site_aniso_U_12
S1A 0.0512(8) 0.0666(9) 0.0530(8) 0.0074(6) 0.0166(6) 0.0106(7)
C2A 0.048(3) 0.042(2) 0.048(2) 0.014(2) 0.020(2) 0.022(2)
C3A 0.037(2) 0.040(2) 0.038(2) -0.004(2) 0.011(2) 0.013(2)
C4A 0.067(4) 0.049(3) 0.050(3) 0.002(2) 0.011(3) 0.020(3)
C5A 0.051(3) 0.054(3) 0.057(3) 0.009(2) 0.009(3) 0.013(2)
S1B 0.0407(6) 0.0506(7) 0.0433(6) 0.0067(5) 0.0138(5) 0.0058(5)
C2B 0.042(2) 0.043(2) 0.040(2) 0.007(2) 0.011(2) 0.016(2)
C3B 0.054(3) 0.062(3) 0.049(3) 0.010(2) 0.022(2) 0.016(3)
C4B 0.041(3) 0.063(3) 0.055(3) 0.010(2) 0.017(2) 0.005(2)
C5B 0.040(2) 0.044(3) 0.046(3) 0.010(2) 0.011(2) 0.009(2)
S1C 0.0356(6) 0.0518(7) 0.0424(6) 0.0099(5) 0.0130(5) 0.0073(5)
C2C 0.038(2) 0.046(3) 0.048(3) 0.009(2) 0.014(2) 0.009(2)
C3C 0.043(3) 0.074(4) 0.056(3) 0.007(3) 0.015(2) -0.007(3)
C4C 0.045(3) 0.081(4) 0.047(3) 0.009(3) 0.018(2) 0.000(3)
C5C 0.035(2) 0.044(2) 0.044(2) 0.009(2) 0.013(2) 0.012(2)
S1D 0.0313(5) 0.0484(6) 0.0436(6) 0.0102(5) 0.0162(5) 0.0106(5)
O1 0.038(2) 0.080(3) 0.061(2) 0.011(2) 0.023(2) 0.025(2)
O2 0.054(2) 0.051(2) 0.051(2) 0.017(2) 0.020(2) 0.006(2)
C2D 0.034(2) 0.041(2) 0.043(2) 0.011(2) 0.014(2) 0.013(2)
C3D 0.035(2) 0.040(2) 0.043(2) 0.014(2) 0.016(2) 0.017(2)
C4D 0.034(2) 0.039(2) 0.045(2) 0.012(2) 0.015(2) 0.014(2)
C5D 0.036(2) 0.037(2) 0.042(2) 0.010(2) 0.015(2) 0.012(2)
C31 0.036(2) 0.042(2) 0.041(2) 0.010(2) 0.016(2) 0.013(2)
C32 0.064(3) 0.048(3) 0.049(3) 0.017(2) 0.019(2) 0.018(2)
C33 0.069(4) 0.059(3) 0.052(3) 0.021(3) 0.022(3) 0.012(3)
C34 0.062(3) 0.064(3) 0.055(3) 0.011(3) 0.024(3) 0.014(3)
C35 0.073(4) 0.084(4) 0.052(3) 0.022(3) 0.023(3) 0.016(3)
C36 0.112(6) 0.085(5) 0.054(4) 0.006(3) 0.027(4) 0.036(5)
C41 0.035(2) 0.042(2) 0.041(2) 0.010(2) 0.017(2) 0.012(2)
C42 0.048(3) 0.043(2) 0.046(3) 0.014(2) 0.018(2) 0.011(2)
C43 0.063(4) 0.046(3) 0.086(4) 0.026(3) 0.026(3) 0.007(3)
C44 0.110(7) 0.040(4) 0.159(9) 0.022(5) -0.049(6) -0.013(4)
C45 0.057(6) 0.073(7) 0.067(6) 0.021(5) 0.019(5) 0.032(5)
C45* 0.043(10) 0.051(9) 0.071(10) 0.012(7) 0.015(7) 0.000(7)
C46 0.105(6) 0.086(5) 0.079(5) 0.011(4) 0.019(4) 0.039(5)
S1E 0.0370(6) 0.0434(6) 0.0400(6) 0.0086(4) 0.0185(5) 0.0100(5)
C2E 0.036(2) 0.040(2) 0.044(2) 0.011(2) 0.017(2) 0.016(2)
C3E 0.035(2) 0.052(3) 0.049(3) 0.010(2) 0.021(2) 0.011(2)
C4E 0.044(3) 0.058(3) 0.046(3) 0.014(2) 0.024(2) 0.021(2)
C5E 0.042(2) 0.037(2) 0.040(2) 0.010(2) 0.019(2) 0.019(2)
S1F 0.0441(6) 0.0468(6) 0.0433(6) 0.0100(5) 0.0226(5) 0.0153(5)
C2F 0.044(2) 0.040(2) 0.040(2) 0.013(2) 0.021(2) 0.019(2)
C3F 0.043(2) 0.048(3) 0.039(2) 0.011(2) 0.016(2) 0.014(2)
C4F 0.042(2) 0.048(3) 0.048(3) 0.013(2) 0.017(2) 0.011(2)
C5F 0.042(2) 0.040(2) 0.045(2) 0.011(2) 0.017(2) 0.017(2)
C2G 0.063(3) 0.052(3) 0.048(3) 0.016(2) 0.020(2) 0.028(3)
S1G 0.070(2) 0.165(3) 0.058(2) -0.019(2) 0.0369(13) -0.014(2)
C4G 0.080(6) 0.104(7) 0.038(4) -0.002(4) 0.009(4) -0.019(6)
C5G 0.068(5) 0.076(5) 0.037(3) 0.007(3) 0.024(3) 0.029(4)

loop_
_atom_site_label
_atom_site_type_symbol
_atom_site_fract_x
_atom_site_fract_y
_atom_site_fract_z
_atom_site_U_iso_or_equiv
_atom_site_thermal_displace_type
_atom_site_occupancy
_atom_site_calc_flag
_atom_site_refinement_flags
_atom_site_disorder_group
S1A S 1.2535(2) 1.14049(13) 0.84504(10) 0.0611(4) Uani 1 d . .
C2A C 1.0985(5) 1.0866(4) 0.8614(3) 0.0436(10) Uani 1 d . .
C3A C 1.1147(5) 1.1211(4) 0.9580(3) 0.0407(10) Uani 1 d . .
H3A H 1.0447(5) 1.0993(4) 0.9828(3) 0.049 Uiso 1 calc R .
C4A C 1.2608(7) 1.1963(5) 1.0090(4) 0.0595(14) Uani 1 d . .
H4A H 1.2951(7) 1.2312(5) 1.0726(4) 0.071 Uiso 1 calc R .
C5A C 1.3429(6) 1.2120(5) 0.9586(4) 0.0590(14) Uani 1 d . .
H5A H 1.4388(6) 1.2574(5) 0.9834(4) 0.071 Uiso 1 calc R .
S1B S 0.96033(13) 0.98076(11) 0.67090(9) 0.0486(3) Uani 1 d . .
C2B C 0.9684(5) 1.0089(4) 0.7852(3) 0.0430(10) Uani 1 d . .
C3B C 0.8432(6) 0.9485(5) 0.7902(4) 0.0557(13) Uani 1 d . .
H3B H 0.8269(6) 0.9529(5) 0.8459(4) 0.067 Uiso 1 calc R .
C4B C 0.7400(6) 0.8784(5) 0.7027(4) 0.0571(13) Uani 1 d . .
H4B H 0.6492(6) 0.8324(5) 0.6948(4) 0.069 Uiso 1 calc R .
C5B C 0.7893(5) 0.8859(4) 0.6307(3) 0.0463(11) Uani 1 d . .
S1C S 0.54732(12) 0.72938(10) 0.49222(8) 0.0459(3) Uani 1 d . .
C2C C 0.7161(5) 0.8271(4) 0.5312(4) 0.0464(11) Uani 1 d . .
C3C C 0.7608(6) 0.8375(5) 0.4587(4) 0.066(2) Uani 1 d . .
H3C H 0.8492(6) 0.8871(5) 0.4659(4) 0.079 Uiso 1 calc R .
C4C C 0.6611(6) 0.7663(5) 0.3713(4) 0.063(2) Uani 1 d . .
H4C H 0.6778(6) 0.7632(5) 0.3157(4) 0.076 Uiso 1 calc R .
C5C C 0.5371(5) 0.7023(4) 0.3768(3) 0.0421(10) Uani 1 d . .
S1D S 0.42398(12) 0.60352(10) 0.18773(8) 0.0416(3) Uani 1 d . .
O1 O 0.5288(4) 0.5556(3) 0.1869(3) 0.0580(9) Uani 1 d . .
O2 O 0.4327(4) 0.7015(3) 0.1532(3) 0.0550(9) Uani 1 d . .
C2D C 0.4132(5) 0.6226(4) 0.3007(3) 0.0397(10) Uani 1 d . .
C3D C 0.2817(5) 0.5576(4) 0.2921(3) 0.0378(9) Uani 1 d . .
C4D C 0.1870(5) 0.4901(4) 0.1950(3) 0.0389(9) Uani 1 d . .
C5D C 0.2484(5) 0.5049(4) 0.1304(3) 0.0382(9) Uani 1 d . .
C31 C 0.2307(5) 0.5523(4) 0.3724(3) 0.0397(9) Uani 1 d . .
H311 H 0.1284(5) 0.5365(4) 0.3474(3) 0.048 Uiso 1 calc R .
H312 H 0.2763(5) 0.6239(4) 0.4163(3) 0.048 Uiso 1 calc R .
C32 C 0.2609(6) 0.4661(4) 0.4267(4) 0.0542(12) Uani 1 d . .
H321 H 0.3627(6) 0.4797(4) 0.4499(4) 0.065 Uiso 1 calc R .
H322 H 0.2114(6) 0.3938(4) 0.3840(4) 0.065 Uiso 1 calc R .
C33 C 0.2129(7) 0.4675(5) 0.5109(4) 0.0624(15) Uani 1 d . .
H331 H 0.1168(7) 0.4688(5) 0.4897(4) 0.075 Uiso 1 calc R .
H332 H 0.2097(7) 0.4002(5) 0.5317(4) 0.075 Uiso 1 calc R .
C34 C 0.3109(7) 0.5658(5) 0.5953(4) 0.0623(14) Uani 1 d . .
H341 H 0.4071(7) 0.5647(5) 0.6163(4) 0.075 Uiso 1 calc R .
H342 H 0.3138(7) 0.6331(5) 0.5745(4) 0.075 Uiso 1 calc R .
C35 C 0.2650(8) 0.5673(6) 0.6773(4) 0.073(2) Uani 1 d . .
H351 H 0.2521(8) 0.4971(6) 0.6942(4) 0.087 Uiso 1 calc R .
H352 H 0.1737(8) 0.5773(6) 0.6588(4) 0.087 Uiso 1 calc R .
C36 C 0.3741(9) 0.6589(6) 0.7633(5) 0.086(2) Uani 1 d G .
H361 H 0.3408(9) 0.6571(6) 0.8141(5) 0.103 Uiso 1 calc R .
H362 H 0.3858(9) 0.7287(6) 0.7473(5) 0.103 Uiso 1 calc R .
H363 H 0.4641(9) 0.6485(6) 0.7826(5) 0.103 Uiso 1 calc R .
C41 C 0.0384(5) 0.4112(4) 0.1722(3) 0.0393(9) Uani 1 d . .
H411 H -0.0234(5) 0.4121(4) 0.1102(3) 0.047 Uiso 1 calc R .
H412 H 0.0024(5) 0.4357(4) 0.2178(3) 0.047 Uiso 1 calc R .
C42 C 0.0315(5) 0.2937(4) 0.1734(4) 0.0467(11) Uani 1 d . .
H421 H 0.0581(5) 0.2664(4) 0.1234(4) 0.056 Uiso 1 calc R .
H422 H 0.1005(5) 0.2938(4) 0.2332(4) 0.056 Uiso 1 calc R .
C43 C -0.1157(7) 0.2168(5) 0.1602(5) 0.068(2) Uani 1 d . .
H431 H -0.1458(7) 0.2495(5) 0.2057(5) 0.081 Uiso 1 calc R .
H432 H -0.1075(7) 0.1488(5) 0.1753(5) 0.081 Uiso 1 calc R .
C44 C -0.2324(11) 0.1888(6) 0.0628(8) 0.140(5) Uani 1 d . .
H441 H -0.3232(11) 0.1700(6) 0.0703(8) 0.168 Uiso 0.64(2) calc PR 1
H442 H -0.2188(11) 0.2550(6) 0.0393(8) 0.168 Uiso 0.64(2) calc PR 1
H41* H -0.2788(11) 0.2417(6) 0.0660(8) 0.168 Uiso 0.36(2) calc PR 2
H42* H -0.1824(11) 0.2075(6) 0.0210(8) 0.168 Uiso 0.36(2) calc PR 2
C45 C -0.2432(11) 0.1112(9) -0.0013(7) 0.065(3) Uani 0.64(2) d P 1
H451 H -0.2282(11) 0.0518(9) 0.0275(7) 0.077 Uiso 0.64(2) calc PR 1
H452 H -0.1668(11) 0.1386(9) -0.0236(7) 0.077 Uiso 0.64(2) calc PR 1
C45* C -0.3427(17) 0.0893(13) 0.0138(12) 0.061(6) Uani 0.36(2) d P 2
H51* H -0.4237(17) 0.0881(13) 0.0303(12) 0.074 Uiso 0.36(2) calc PR 2
H52* H -0.3121(17) 0.0313(13) 0.0364(12) 0.074 Uiso 0.36(2) calc PR 2
C46 C -0.3940(10) 0.0613(7) -0.0922(6) 0.094(2) Uani 1 d . .
H461 H -0.3913(10) 0.0042(7) -0.1357(6) 0.113 Uiso 0.64(2) calc PR 1
H462 H -0.4092(10) 0.1186(7) -0.1229(6) 0.113 Uiso 0.64(2) calc PR 1
H463 H -0.4706(10) 0.0315(7) -0.0717(6) 0.113 Uiso 0.64(2) calc PR 1
H61* H -0.4700(10) -0.0092(7) -0.1175(6) 0.113 Uiso 0.36(2) calc PR 2
H62* H -0.3164(10) 0.0590(7) -0.1104(6) 0.113 Uiso 0.36(2) calc PR 2
H63* H -0.4284(10) 0.1161(7) -0.1165(6) 0.113 Uiso 0.36(2) calc PR 2
S1E S 0.02965(12) 0.37092(9) -0.03919(8) 0.0404(3) Uani 1 d . .
C2E C 0.2022(5) 0.4602(4) 0.0305(3) 0.0389(9) Uani 1 d . .
C3E C 0.2834(5) 0.4793(4) -0.0238(3) 0.0457(11) Uani 1 d . .
H3E H 0.3788(5) 0.5259(4) 0.0004(3) 0.055 Uiso 1 calc R .
C4E C 0.2089(5) 0.4219(4) -0.1187(3) 0.0470(11) Uani 1 d . .
H4E H 0.2501(5) 0.4264(4) -0.1635(3) 0.056 Uiso 1 calc R .
C5E C 0.0702(5) 0.3590(4) -0.1390(3) 0.0378(9) Uani 1 d . .
S1F S -0.00670(13) 0.27588(10) -0.32988(8) 0.0435(3) Uani 1 d . .
C2F C -0.0409(5) 0.2888(4) -0.2276(3) 0.0387(9) Uani 1 d . .
C3F C -0.1802(5) 0.2274(4) -0.2451(3) 0.0440(10) Uani 1 d . .
H3F H -0.2186(5) 0.2234(4) -0.1989(3) 0.053 Uiso 1 calc R .
C4F C -0.2589(5) 0.1711(4) -0.3404(3) 0.0471(11) Uani 1 d . .
H4F H -0.3547(5) 0.1258(4) -0.3635(3) 0.057 Uiso 1 calc R .
C5F C -0.1806(5) 0.1894(4) -0.3963(3) 0.0423(10) Uani 1 d . .
C2G C -0.2369(3) 0.1421(4) -0.4965(2) 0.0526(12) Uani 1 d D .
S1G S -0.1360(3) 0.1737(3) -0.5619(2) 0.112(2) Uani 0.738(8) d PD 3
C3G C -0.3659(4) 0.0684(5) -0.5557(3) 0.051(2) Uiso 0.738(8) d PD 3
H3G H -0.4376(4) 0.0377(5) -0.5342(3) 0.061 Uiso 0.738(8) calc PR 3
C4G C -0.3869(6) 0.0399(8) -0.6524(4) 0.092(4) Uani 0.738(8) d PD 3
H4G H -0.4714(6) -0.0087(8) -0.6999(4) 0.111 Uiso 0.738(8) calc PR 3
C5G C -0.2672(3) 0.0932(4) -0.6658(2) 0.060(2) Uani 0.738(8) d PD 3
H5G H -0.2579(3) 0.0868(4) -0.7239(2) 0.071 Uiso 0.738(8) calc PR 3
S1G* S -0.4056(3) 0.0599(4) -0.5706(2) 0.101(4) Uiso 0.262(8) d PRD 4
C3G* C -0.1429(3) 0.1713(4) -0.5386(2) 0.101(4) Uiso 0.262(8) d PRD 4
H3G* H -0.0459(3) 0.2118(4) -0.5060(2) 0.121 Uiso 0.262(8) calc PR 4
C4G* C -0.2087(3) 0.1330(4) -0.6385(2) 0.101(4) Uiso 0.262(8) d PRD 4
H4G* H -0.1677(3) 0.1527(4) -0.6818(2) 0.121 Uiso 0.262(8) calc PR 4
C5G* C -0.3423(3) 0.0625(4) -0.6586(2) 0.101(4) Uiso 0.262(8) d PRD 4
H5G* H -0.3979(3) 0.0168(4) -0.7186(2) 0.121 Uiso 0.262(8) calc PR 4

loop_
_atom_type_symbol
_atom_type_description
_atom_type_scat_dispersion_real
_atom_type_scat_dispersion_imag
_atom_type_scat_source
S S 0.1246 0.1234 'International Tables Vol C Tables 4.2.6.8 and 6.1.1.4'
O O 0.0106 0.0060 'International Tables Vol C Tables 4.2.6.8 and 6.1.1.4'
C C 0.0033 0.0016 'International Tables Vol C Tables 4.2.6.8 and 6.1.1.4'
H H 0.0000 0.0000 'International Tables Vol C Tables 4.2.6.8 and 6.1.1.4'

loop_
_geom_angle_atom_site_label_1
_geom_angle_atom_site_label_2
_geom_angle_atom_site_label_3
_geom_angle
C5A S1A C2A 92.7(3)
C3A C2A C2B 125.7(4)
C3A C2A S1A 112.4(4)
C2B C2A S1A 121.9(4)
C2A C3A C4A 106.9(4)
C5A C4A C3A 115.4(5)
C4A C5A S1A 112.6(5)
C5B S1B C2B 92.4(2)
C3B C2B C2A 128.5(5)
C3B C2B S1B 110.6(4)
C2A C2B S1B 120.9(4)
C2B C3B C4B 113.8(5)
C5B C4B C3B 112.3(5)
C4B C5B C2C 129.0(5)
C4B C5B S1B 110.9(4)
C2C C5B S1B 120.1(4)
C2C S1C C5C 92.5(2)
C3C C2C C5B 129.5(5)
C3C C2C S1C 110.6(4)
C5B C2C S1C 119.9(4)
C2C C3C C4C 113.9(5)
C5C C4C C3C 113.0(5)
C4C C5C C2D 127.1(5)
C4C C5C S1C 110.1(4)
C2D C5C S1C 122.8(4)
O1 S1D O2 117.5(2)
O1 S1D C5D 111.1(2)
O2 S1D C5D 109.8(2)
O1 S1D C2D 111.2(2)
O2 S1D C2D 110.5(2)
C5D S1D C2D 94.3(2)
C3D C2D C5C 135.1(4)
C3D C2D S1D 108.4(3)
C5C C2D S1D 116.4(3)
C2D C3D C4D 114.6(4)
C2D C3D C31 124.3(4)
C4D C3D C31 121.1(4)
C5D C4D C3D 113.9(4)
C5D C4D C41 123.9(4)
C3D C4D C41 122.2(4)
C4D C5D C2E 134.7(4)
C4D C5D S1D 108.7(3)
C2E C5D S1D 116.5(3)
C3D C31 C32 114.4(4)
C31 C32 C33 112.4(5)
C34 C33 C32 113.7(5)
C35 C34 C33 113.9(5)
C34 C35 C36 112.1(6)
C4D C41 C42 113.0(4)
C43 C42 C41 112.8(4)
C42 C43 C44 116.5(6)
C45 C44 C43 118.6(9)
C45* C44 C43 128.3(9)
C44 C45 C46 116.0(9)
C44 C45* C46 117.6(13)
C5E S1E C2E 92.2(2)
C3E C2E C5D 127.0(4)
C3E C2E S1E 109.9(4)
C5D C2E S1E 123.1(3)
C2E C3E C4E 113.7(4)
C5E C4E C3E 113.4(4)
C4E C5E C2F 130.3(4)
C4E C5E S1E 110.8(3)
C2F C5E S1E 118.9(3)
C5F S1F C2F 92.0(2)
C3F C2F C5E 128.4(4)
C3F C2F S1F 110.9(3)
C5E C2F S1F 120.7(3)
C2F C3F C4F 112.8(4)
C5F C4F C3F 113.6(4)
C4F C5F C2G 124.3(4)
C4F C5F S1F 110.6(4)
C2G C5F S1F 125.1(3)
C3G* C2G C5F 115.1(2)
C3G C2G C5F 131.5(3)
C3G C2G S1G 106.9(3)
C5F C2G S1G 121.6(2)
C3G* C2G S1G* 114.90(9)
C5F C2G S1G* 129.9(2)
C2G S1G C5G 95.10(8)
C2G C3G C4G 116.8(5)
C5G C4G C3G 110.6(5)
C4G C5G S1G 110.5(3)
C2G S1G* C5G* 86.7
C2G C3G* C4G* 112.42(6)
C5G* C4G* C3G* 106.7
C4G* C5G* S1G* 117.9

loop_
_geom_bond_atom_site_label_1
_geom_bond_atom_site_label_2
_geom_bond_distance
S1A C5A 1.686(6)
S1A C2A 1.700(5)
C2A C3A 1.444(6)
C2A C2B 1.463(7)
C3A C4A 1.449(7)
C4A C5A 1.335(9)
S1B C5B 1.719(5)
S1B C2B 1.727(5)
C2B C3B 1.361(7)
C3B C4B 1.415(8)
C4B C5B 1.377(8)
C5B C2C 1.462(7)
S1C C2C 1.718(5)
S1C C5C 1.735(5)
C2C C3C 1.357(8)
C3C C4C 1.409(8)
C4C C5C 1.369(7)
C5C C2D 1.441(6)
S1D O1 1.435(4)
S1D O2 1.438(4)
S1D C5D 1.771(4)
S1D C2D 1.778(5)
C2D C3D 1.354(6)
C3D C4D 1.486(6)
C3D C31 1.507(6)
C4D C5D 1.361(6)
C4D C41 1.502(6)
C5D C2E 1.441(6)
C31 C32 1.532(6)
C32 C33 1.544(8)
C33 C34 1.535(8)
C34 C35 1.497(8)
C35 C36 1.527(9)
C41 C42 1.525(6)
C42 C43 1.517(7)
C43 C44 1.517(10)
C44 C45 1.285(15)
C44 C45* 1.39(2)
C45 C46 1.624(12)
C45* C46 1.50(2)
S1E C5E 1.731(4)
S1E C2E 1.735(5)
C2E C3E 1.380(6)
C3E C4E 1.401(7)
C4E C5E 1.363(7)
C5E C2F 1.451(6)
S1F C5F 1.725(5)
S1F C2F 1.732(4)
C2F C3F 1.373(7)
C3F C4F 1.405(7)
C4F C5F 1.376(7)
C5F C2G 1.441(5)
C2G C3G* 1.3500(10)
C2G C3G 1.3507(11)
C2G S1G 1.6975(11)
C2G S1G* 1.6994(12)
S1G C5G 1.6983(12)
C3G C4G 1.4199(11)
C4G C5G 1.3495(11)
S1G* C5G* 1.70
C3G* C4G* 1.42
C4G* C5G* 1.35

loop_
_geom_torsion_atom_site_label_1
_geom_torsion_atom_site_label_2
_geom_torsion_atom_site_label_3
_geom_torsion_atom_site_label_4
_geom_torsion
C5A S1A C2A C3A -1.8(4)
C5A S1A C2A C2B -178.4(4)
C2B C2A C3A C4A 178.9(5)
S1A C2A C3A C4A 2.5(5)
C2A C3A C4A C5A -2.2(6)
C3A C4A C5A S1A 0.9(7)
C2A S1A C5A C4A 0.5(5)
C3A C2A C2B C3B -5.4(8)
S1A C2A C2B C3B 170.7(5)
C3A C2A C2B S1B 176.2(4)
S1A C2A C2B S1B -7.8(6)
C5B S1B C2B C3B -1.0(4)
C5B S1B C2B C2A 177.7(4)
C2A C2B C3B C4B -178.1(5)
S1B C2B C3B C4B 0.5(6)
C2B C3B C4B C5B 0.3(8)
C3B C4B C5B C2C 179.6(5)
C3B C4B C5B S1B -1.1(6)
C2B S1B C5B C4B 1.2(4)
C2B S1B C5B C2C -179.5(4)
C4B C5B C2C C3C 176.5(6)
S1B C5B C2C C3C -2.7(8)
C4B C5B C2C S1C -2.8(8)
S1B C5B C2C S1C 178.0(3)
C5C S1C C2C C3C 0.1(5)
C5C S1C C2C C5B 179.5(4)
C5B C2C C3C C4C 179.9(6)
S1C C2C C3C C4C -0.8(7)
C2C C3C C4C C5C 1.4(9)
C3C C4C C5C C2D 178.9(5)
C3C C4C C5C S1C -1.2(7)
C2C S1C C5C C4C 0.7(5)
C2C S1C C5C C2D -179.4(4)
C4C C5C C2D C3D -175.8(6)
S1C C5C C2D C3D 4.3(8)
C4C C5C C2D S1D 1.4(7)
S1C C5C C2D S1D -178.5(3)
O1 S1D C2D C3D -115.5(3)
O2 S1D C2D C3D 112.1(3)
C5D S1D C2D C3D -0.8(4)
O1 S1D C2D C5C 66.6(4)
O2 S1D C2D C5C -65.8(4)
C5D S1D C2D C5C -178.7(4)
C5C C2D C3D C4D 178.0(5)
S1D C2D C3D C4D 0.7(5)
C5C C2D C3D C31 -1.6(8)
S1D C2D C3D C31 -178.9(3)
C2D C3D C4D C5D -0.1(6)
C31 C3D C4D C5D 179.5(4)
C2D C3D C4D C41 178.6(4)
C31 C3D C4D C41 -1.8(6)
C3D C4D C5D C2E -179.8(5)
C41 C4D C5D C2E 1.5(8)
C3D C4D C5D S1D -0.5(5)
C41 C4D C5D S1D -179.2(3)
O1 S1D C5D C4D 115.5(3)
O2 S1D C5D C4D -112.8(3)
C2D S1D C5D C4D 0.8(4)
O1 S1D C5D C2E -65.1(4)
O2 S1D C5D C2E 66.6(4)
C2D S1D C5D C2E -179.8(3)
C2D C3D C31 C32 -89.9(6)
C4D C3D C31 C32 90.6(5)
C3D C31 C32 C33 177.4(4)
C31 C32 C33 C34 -74.0(6)
C32 C33 C34 C35 -179.8(5)
C33 C34 C35 C36 173.6(6)
C5D C4D C41 C42 83.3(5)
C3D C4D C41 C42 -95.3(5)
C4D C41 C42 C43 174.2(4)
C41 C42 C43 C44 70.2(8)
C42 C43 C44 C45 83.5(11)
C42 C43 C44 C45* 142.4(15)
C45* C44 C45 C46 45.1(11)
C43 C44 C45 C46 162.7(8)
C45 C44 C45* C46 -51.0(12)
C43 C44 C45* C46 -148.0(13)
C44 C45* C46 C45 44.5(11)
C44 C45 C46 C45* -48.2(13)
C4D C5D C2E C3E -175.2(5)
S1D C5D C2E C3E 5.6(6)
C4D C5D C2E S1E 4.3(8)
S1D C5D C2E S1E -174.9(2)
C5E S1E C2E C3E 0.9(4)
C5E S1E C2E C5D -178.6(4)
C5D C2E C3E C4E 178.6(4)
S1E C2E C3E C4E -0.9(6)
C2E C3E C4E C5E 0.4(7)
C3E C4E C5E C2F 179.7(5)
C3E C4E C5E S1E 0.3(5)
C2E S1E C5E C4E -0.7(4)
C2E S1E C5E C2F 179.8(4)
C4E C5E C2F C3F -179.3(5)
S1E C5E C2F C3F 0.0(7)
C4E C5E C2F S1F -0.4(7)
S1E C5E C2F S1F 178.9(2)
C5F S1F C2F C3F 0.8(4)
C5F S1F C2F C5E -178.3(4)
C5E C2F C3F C4F 178.6(4)
S1F C2F C3F C4F -0.4(5)
C2F C3F C4F C5F -0.2(6)
C3F C4F C5F C2G -179.3(5)
C3F C4F C5F S1F 0.8(6)
C2F S1F C5F C4F -0.9(4)
C2F S1F C5F C2G 179.3(4)
C4F C5F C2G C3G* 179.3(5)
S1F C5F C2G C3G* -0.9(7)
C4F C5F C2G C3G -4.9(10)
S1F C5F C2G C3G 174.9(6)
C4F C5F C2G S1G 176.8(4)
S1F C5F C2G S1G -3.4(7)
C4F C5F C2G S1G* 2.5(8)
S1F C5F C2G S1G* -177.7(4)
C3G* C2G S1G C5G 161.0(29)
C3G C2G S1G C5G 2.0(6)
C5F C2G S1G C5G -179.4(5)
S1G* C2G S1G C5G -3.9(3)
C3G* C2G C3G C4G -4.8(10)
C5F C2G C3G C4G 179.4(8)
S1G C2G C3G C4G -2.2(9)
S1G* C2G C3G C4G 102.4(30)
C2G C3G C4G C5G 1.2(12)
C3G C4G C5G S1G 0.4(11)
C2G S1G C5G C4G -1.4(8)
C3G* C2G S1G* C5G* 2.2(5)
C3G C2G S1G* C5G* -73.1(27)
C5F C2G S1G* C5G* 179.1(5)
S1G C2G S1G* C5G* 4.2(3)
C3G C2G C3G* C4G* 10.6(5)
C5F C2G C3G* C4G* -172.9(3)
S1G C2G C3G* C4G* -11.3(25)
S1G* C2G C3G* C4G* 4.4(6)
C2G C3G* C4G* C5G* -10.4(4)
C3G* C4G* C5G* S1G* 12.8
C2G S1G* C5G* C4G* -9.1(3)
S1A C2A C2B S1B -7.8(6)
S1B C5B C2C S1C 178.0(3)
S1C C5C C2D S1D -178.5(3)
S1D C5D C2E S1E -174.9(2)
S1E C5E C2F S1F 178.9(2)
S1F C5F C2G S1G -3.4(7)
S1F C5F C2G S1G* -177.7(4)
